data_2007554
loop_
_publ_author_name
'Schwarz, Thomas'
'Petri, Alke'
'Schilling, Joachim'
'Lentz, Axel'

_publ_section_title
;
 Hexaaquacobalt(II) Bis(hydrogen cyclopropane-1,1-dicarboxylate)
;
_journal_issue 8
_journal_name_full 'Acta Crystallographica Section C'
_journal_page_first 1104
_journal_page_last 1105
_journal_paper_doi 10.1107/S0108270198002960
_journal_volume 54
_journal_year 1998
_chemical_formula_iupac '[Co (H2 O1)6] (C5 H5 O4)2'
_chemical_formula_moiety 'Co1 H12 O6 , (C5 H5 O4)2'
_chemical_formula_sum 'C10 H22 Co O14'
_chemical_formula_weight 425.20
_chemical_name_common Hexaquocobalt(II)-cyclopropane-1,1-hydrogencarboxylate
_chemical_name_systematic
;
 ?
;
_space_group_IT_number 12
_symmetry_cell_setting monoclinic
_symmetry_space_group_name_Hall '-A 2y'
_symmetry_space_group_name_H-M 'A 1 2/m 1'
_audit_creation_method SHELXL-97
_cell_angle_alpha 90.00
_cell_angle_beta 93.126(18)
_cell_angle_gamma 90.00
_cell_formula_units_Z 2
_cell_length_a 6.4014(11)
_cell_length_b 9.2804(12)
_cell_length_c 13.606(2)
_cell_measurement_reflns_used 490
_cell_measurement_temperature 293(2)
_cell_measurement_theta_max 24.2
_cell_measurement_theta_min 1.45
_cell_volume 807.1(2)
_computing_cell_refinement IPDS
_computing_data_collection 'IPDS (Stoe & Cie, 1995)'
_computing_data_reduction IPDS
_computing_molecular_graphics 'PLATON92 (Spek, 1992)'
_computing_publication_material 'PLATON92 and PLUTON (Spek, 1990)'
_computing_structure_refinement 'SHELXL97 (Sheldrick, 1997)'
_computing_structure_solution 'SHELXS97 (Sheldrick, 1990)'
_diffrn_ambient_temperature 293(2)
_diffrn_measured_fraction_theta_full 0.495
_diffrn_measured_fraction_theta_max 0.495
_diffrn_measurement_device_type 'Stoe IPDS'
_diffrn_measurement_method Rotation
_diffrn_radiation_monochromator graphite
_diffrn_radiation_source 'fine-focus sealed tube'
_diffrn_radiation_type MoK\a
_diffrn_radiation_wavelength 0.71073
_diffrn_reflns_av_R_equivalents 0.034
_diffrn_reflns_av_sigmaI/netI 0.0181
_diffrn_reflns_limit_h_max 7
_diffrn_reflns_limit_h_min -7
_diffrn_reflns_limit_k_max 10
_diffrn_reflns_limit_k_min -10
_diffrn_reflns_limit_l_max 15
_diffrn_reflns_limit_l_min -15
_diffrn_reflns_number 2853
_diffrn_reflns_theta_full 24.06
_diffrn_reflns_theta_max 24.06
_diffrn_reflns_theta_min 2.66
_exptl_absorpt_coefficient_mu 1.138
_exptl_absorpt_correction_type none
_exptl_crystal_colour 'light red'
_exptl_crystal_density_diffrn 1.750
_exptl_crystal_density_meas 1.72
_exptl_crystal_density_method pycnometry
_exptl_crystal_description prism
_exptl_crystal_F_000 442
_exptl_crystal_size_max 0.3
_exptl_crystal_size_mid 0.2
_exptl_crystal_size_min 0.1
_refine_diff_density_max 0.612
_refine_diff_density_min -0.250
_refine_ls_extinction_method none
_refine_ls_goodness_of_fit_ref 1.210
_refine_ls_hydrogen_treatment 'H atoms: see below'
_refine_ls_matrix_type full
_refine_ls_number_parameters 65
_refine_ls_number_reflns 680
_refine_ls_number_restraints 0
_refine_ls_restrained_S_all 1.210
_refine_ls_R_factor_all 0.038
_refine_ls_R_factor_gt 0.037
_refine_ls_shift/su_max <0.001
_refine_ls_shift/su_mean 0.000
_refine_ls_structure_factor_coef Fsqd
_refine_ls_weighting_details 'w = 1/[\s^2^(Fo^2^)+(0.0617P)^2^+1.4573P] where P = (Fo^2^+2Fc^2^)/3'
_refine_ls_weighting_scheme calc
_refine_ls_wR_factor_ref 0.107
_reflns_number_gt 657
_reflns_number_total 680
_reflns_threshold_expression I>2\s(I)
_cod_data_source_file os1008.cif
_cod_data_source_block os1008
_cod_depositor_comments
;
The following automatic conversions were performed:

'_refine_ls_weighting_scheme' value 'calc w =
1/[\s^2^(Fo^2^)+(0.0617P)^2^+1.4573P] where P = (Fo^2^+2Fc^2^)/3' was
changed to 'calc'. New tag '_refine_ls_weighting_details' was
created. The value of the new tag was set to 'w =
1/[\s^2^(Fo^2^)+(0.0617P)^2^+1.4573P] where P = (Fo^2^+2Fc^2^)/3'.

Automatic conversion script
Id: cif_fix_values 3143 2015-03-26 13:38:13Z robertas 
;
_cod_original_sg_symbol_H-M 'A 2/m'
_cod_original_formula_sum 'C10 H22 Co1 O14'
_cod_database_code 2007554

loop_
_symmetry_equiv_pos_as_xyz
'x, y, z'
'-x, y, -z'
'x, y+1/2, z+1/2'
'-x, y+1/2, -z+1/2'
'-x, -y, -z'
'x, -y, z'
'-x, -y+1/2, -z+1/2'
'x, -y+1/2, z+1/2'

loop_
_atom_site_label
_atom_site_fract_x
_atom_site_fract_y
_atom_site_fract_z
_atom_site_U_iso_or_equiv
_atom_site_adp_type
_atom_site_calc_flag
_atom_site_refinement_flags
_atom_site_occupancy
_atom_site_disorder_assembly
_atom_site_disorder_group
_atom_site_type_symbol
Co1 0 .5000 0 .0218(3) Uani d S 1 . . Co
O1 -.3019(4) .5000 -.0599(2) .0322(7) Uani d S 1 . . O
O2 .0808(3) .6591(3) -.09879(18) .0414(6) Uani d . 1 . . O
O3 -.4950(3) .2557(2) .13071(16) .0343(6) Uani d . 1 . . O
O4 -.7816(3) .1309(2) .15534(17) .0357(6) Uani d . 1 . . O
C1 -.2499(6) .0000 .1943(3) .0276(9) Uani d S 1 . . C
H1A -.2036 .0880 .2272 .033 Uiso calc PR .50 . . H
H1B -.2036 -.0880 .2272 .033 Uiso calc PR .50 . . H
C2 -.5838(4) .1399(3) .1425(2) .0253(7) Uani d . 1 . . C
C3 -.4664(6) .0000 .1417(3) .0222(8) Uani d S 1 . . C
C4 -.2650(6) .0000 .0869(3) .0261(9) Uani d S 1 . . C
H4A -.2280 -.0880 .0535 .031 Uiso calc PR .50 . . H
H4B -.2280 .0880 .0535 .031 Uiso calc PR .50 . . H

loop_
_atom_site_aniso_label
_atom_site_aniso_U_11
_atom_site_aniso_U_22
_atom_site_aniso_U_33
_atom_site_aniso_U_12
_atom_site_aniso_U_13
_atom_site_aniso_U_23
Co1 .0160(4) .0147(5) .0346(5) .000 .0017(3) .000
O1 .0204(14) .0248(16) .0504(18) .000 -.0053(12) .000
O2 .0272(12) .0328(13) .0647(15) -.0006(10) .0063(10) .0202(11)
O3 .0273(11) .0198(12) .0557(14) .0008(9) .0004(9) .0045(10)
O4 .0192(11) .0272(13) .0606(14) .0032(8) .0025(9) .0013(10)
C1 .019(2) .029(2) .034(2) .000 -.0048(16) .000
C2 .0213(15) .0244(17) .0299(14) .0001(12) -.0022(11) -.0004(11)
C3 .0165(18) .021(2) .0288(18) .000 -.0019(15) .000
C4 .0198(19) .024(2) .035(2) .000 .0052(16) .000

loop_
_atom_type_symbol
_atom_type_description
_atom_type_scat_dispersion_real
_atom_type_scat_dispersion_imag
_atom_type_scat_source
C C 0.0033 0.0016 'International Tables Vol C Tables 4.2.6.8 and 6.1.1.4'
H H 0.0000 0.0000 'International Tables Vol C Tables 4.2.6.8 and 6.1.1.4'
O O 0.0106 0.0060 'International Tables Vol C Tables 4.2.6.8 and 6.1.1.4'
Co Co 0.3494 0.9721 'International Tables Vol C Tables 4.2.6.8 and 6.1.1.4'

loop_
_geom_angle_atom_site_label_1
_geom_angle_atom_site_label_2
_geom_angle_atom_site_label_3
_geom_angle_site_symmetry_1
_geom_angle_site_symmetry_3
_geom_angle
_geom_angle_publ_flag
O1 Co1 O1 5_565 . 180.0 yes
O1 Co1 O2 5_565 6_565 89.71(9) ?
O1 Co1 O2 . 6_565 90.29(9) yes
O1 Co1 O2 5_565 2 90.29(9) ?
O1 Co1 O2 . 2 89.71(9) yes
O2 Co1 O2 6_565 2 180.0 ?
O1 Co1 O2 5_565 . 89.71(9) ?
O1 Co1 O2 . . 90.29(9) ?
O2 Co1 O2 6_565 . 90.39(14) yes
O2 Co1 O2 2 . 89.61(14) yes
O1 Co1 O2 5_565 5_565 90.29(9) ?
O1 Co1 O2 . 5_565 89.71(9) ?
O2 Co1 O2 6_565 5_565 89.61(14) ?
O2 Co1 O2 2 5_565 90.39(14) ?
O2 Co1 O2 . 5_565 180.0 ?
C4 C1 C3 . . 61.4(3) yes
O3 C2 O4 . . 122.5(3) yes
O3 C2 C3 . . 121.3(2) yes
O4 C2 C3 . . 116.2(3) yes
C2 C3 C2 6 . 119.8(3) yes
C2 C3 C4 6 . 116.15(18) ?
C2 C3 C4 . . 116.15(18) ?
C2 C3 C1 6 . 116.09(18) yes
C2 C3 C1 . . 116.09(18) yes
C4 C3 C1 . . 57.2(3) yes
C1 C4 C3 . . 61.4(3) ?

loop_
_geom_bond_atom_site_label_1
_geom_bond_atom_site_label_2
_geom_bond_site_symmetry_2
_geom_bond_distance
_geom_bond_publ_flag
Co1 O1 5_565 2.056(3) ?
Co1 O1 . 2.056(3) yes
Co1 O2 6_565 2.081(2) ?
Co1 O2 2 2.081(2) ?
Co1 O2 . 2.081(2) yes
Co1 O2 5_565 2.081(2) ?
O3 C2 . 1.231(4) yes
O4 C2 . 1.290(3) yes
C1 C4 . 1.460(6) ?
C1 C3 . 1.525(5) yes
C2 C3 . 1.500(3) yes
C3 C2 6 1.500(3) ?
C3 C4 . 1.524(5) yes
